data_4126608
loop_
_publ_author_name
'Del Pozo, Sandra'
'Vera, Silvia'
'Oiarbide, Mikel'
'Palomo, Claudio'

_publ_section_title
;
 Catalytic Asymmetric Synthesis of Quaternary Barbituric Acids.
;
_journal_name_full 'Journal of the American Chemical Society'
_journal_paper_doi 10.1021/jacs.7b09124
_journal_year 2017
_chemical_absolute_configuration ad
_chemical_compound_source 'synthesis as described'
_chemical_formula_moiety 'C17 H20 N2 O5'
_chemical_formula_sum 'C17 H20 N2 O5'
_chemical_formula_weight 332.35
_space_group_crystal_system monoclinic
_space_group_IT_number 4
_space_group_name_Hall 'P 2yb'
_space_group_name_H-M_alt 'P 1 21 1'
_symmetry_cell_setting monoclinic
_symmetry_Int_Tables_number 4
_symmetry_space_group_name_Hall 'P 2yb'
_symmetry_space_group_name_H-M 'P 1 21 1'
_atom_sites_solution_hydrogens mixed
_atom_sites_solution_primary direct
_audit_creation_date 2017-07-27T14:04:35-00:00
_audit_creation_method 'WinGX routine CIF_UPDATE'
_cell_angle_alpha 90
_cell_angle_beta 96.8558(11)
_cell_angle_gamma 90
_cell_formula_units_Z 2
_cell_length_a 9.83592(12)
_cell_length_b 6.02967(6)
_cell_length_c 13.59401(15)
_cell_measurement_reflns_used 12014
_cell_measurement_temperature 150.00(10)
_cell_measurement_theta_max 74.007
_cell_measurement_theta_min 4.501
_cell_measurement_wavelength 1.54184
_cell_volume 800.460(15)
_computing_cell_refinement 'CrysAlisPro 1.171.38.46 (Rigaku OD, 2015)'
_computing_data_collection 'CrysAlisPro 1.171.38.46 (Rigaku OD, 2015)'
_computing_data_reduction 'CrysAlisPro 1.171.38.46 (Rigaku OD, 2015)'
_computing_molecular_graphics 'Olex2 (Dolomanov et al., 2009)'
_computing_publication_material 'Olex2 (Dolomanov et al., 2009)'
_computing_structure_refinement 'ShelXL (Sheldrick, 2015)'
_computing_structure_solution 'ShelXS (Sheldrick, 2008)'
_diffrn_ambient_temperature 150.00(10)
_diffrn_detector 'CCD plate'
_diffrn_detector_area_resol_mean 5.2012
_diffrn_detector_type Atlas
_diffrn_measured_fraction_theta_full 0.996
_diffrn_measured_fraction_theta_max 0.996
_diffrn_measurement_details
;
List of Runs (angles in degrees, time in seconds):

  # Type    Start    End  Width  t~exp~   \w     \q     \k     \f   Frames
--------------------------------------------------------------------------
  1  \w    -33.00  34.00   1.00    1.00    --  -41.33  38.00 150.00   67
  2  \w   -111.00 -38.00   1.00    1.00    --  -41.33 -77.00  90.00   73
  3  \w      8.00  98.00   1.00    1.00    --   41.33-125.00 -30.00   90
  4  \w      8.00 107.00   1.00    1.00    --   41.33  77.00-120.00   99
  5  \w    -38.00 -12.00   1.00    1.00    --  -83.00 125.00-150.00   26
  6  \w   -116.00 -86.00   1.00    1.00    --  -83.00 125.00-150.00   30
  7  \w     67.00 100.00   1.00    1.00    --  108.36 -94.00  30.00   33
  8  \w     41.00  91.00   1.00    1.00    --  108.36 -94.00-180.00   50
  9  \w     30.00  69.00   1.00    1.00    --  108.36 -30.00 150.00   39
 10  \w     81.00 154.00   1.00    1.00    --  108.36  45.00 150.00   73
 11  \w     34.00  59.00   1.00    1.00    --  108.36 -45.00 -90.00   25
 12  \w     26.00 147.00   1.00    1.00    --  108.36 -15.00 -30.00  121
 13  \w     29.00 108.00   1.00    1.00    --  108.36 -94.00  90.00   79
 14  \w    104.00 132.00   1.00    1.00    --  108.36 125.00 120.00   28
 15  \w     81.00 111.00   1.00    1.00    --  108.36  45.00 -90.00   30
 16  \w     35.00  61.00   1.00    1.00    --  108.36 -45.00  90.00   26
 17  \w     38.00  64.00   1.00    1.00    --  108.36 -30.00  90.00   26
 18  \w     47.00  83.00   1.00    1.00    --  108.36-125.00 -90.00   36
 19  \w     91.00 119.00   1.00    1.00    --  108.36-125.00 -90.00   28
 20  \w     83.00 152.00   1.00    1.00    --  108.36  45.00  90.00   69
 21  \w     39.00  64.00   1.00    1.00    --  108.36 -45.00  60.00   25
 22  \w     80.00 157.00   1.00    1.00    --  108.36  61.00 -30.00   77
 23  \w    -12.00  48.00   1.00    1.00    --  -41.33   0.00-150.00   60
 24  \w    -38.00 -11.00   1.00    1.00    --  -83.00  30.00  90.00   27
 25  \w     34.00  66.00   1.00    1.00    --  108.36-125.00 -60.00   32
 26  \w     30.00  55.00   1.00    1.00    --  108.36 -30.00 -30.00   25
 27  \w     30.00  55.00   1.00    1.00    --  108.36 -30.00   0.00   25
 28  \w     30.00  55.00   1.00    1.00    --  108.36 -30.00-120.00   25
 29  \w     96.00 122.00   1.00    1.00    --  108.36-125.00 -60.00   26
 30  \w     32.00  58.00   1.00    1.00    --  108.36 -30.00 120.00   26
 31  \w     54.00 109.00   1.00    1.00    --  108.36 -94.00 -90.00   55
 32  \w     92.00 139.00   1.00    1.00    --  108.36 -77.00 -90.00   47
 33  \w   -120.00  -8.00   1.00    1.00    --  -41.33 -77.00 -90.00  112
 34  \w   -124.00 -79.00   1.00    1.00    --  -41.33 -99.00-120.00   45
 35  \w      8.00 120.00   1.00    1.00    --   41.33  77.00   0.00  112
 36  \w      8.00 120.00   1.00    1.00    --   41.33  77.00  90.00  112
 37  \w     12.00 115.00   1.00    1.00    --   41.33  57.00 150.00  103
 38  \w      2.00  99.00   1.00    1.00    --   41.33-125.00 150.00   97
 39  \w   -162.00 -49.00   1.00    1.00    --  -83.00 -77.00 -90.00  113
 40  \w   -157.00 -53.00   1.00    1.00    --  -83.00 -61.00  60.00  104
 41  \w   -162.00 -49.00   1.00    1.00    --  -83.00 -77.00   0.00  113
 42  \w   -162.00 -49.00   1.00    1.00    --  -83.00 -77.00 120.00  113
 43  \w   -162.00 -49.00   1.00    1.00    --  -83.00 -77.00-150.00  113
 44  \w   -157.00 -53.00   1.00    1.00    --  -83.00 -61.00 150.00  104
 45  \w     78.00 158.00   1.00    1.00    --  108.36  61.00  30.00   80
 46  \w     34.00  77.00   1.00    1.00    --  108.36 -45.00 -60.00   43
 47  \w     78.00 158.00   1.00    1.00    --  108.36  61.00 -60.00   80
 48  \w     24.00 109.00   1.00    1.00    --  108.36 -94.00 -60.00   85
;
_diffrn_measurement_device 'four-circle\k-geometry diffractometer'
_diffrn_measurement_device_type 'Agilent SuperNova'
_diffrn_measurement_method '\w scans'
_diffrn_orient_matrix_type 'CrysAlisPro convention (1999,Acta A55,543-557)'
_diffrn_orient_matrix_UB_11 -0.089899
_diffrn_orient_matrix_UB_12 0.155703
_diffrn_orient_matrix_UB_13 0.054707
_diffrn_orient_matrix_UB_21 -0.005201
_diffrn_orient_matrix_UB_22 -0.1756373
_diffrn_orient_matrix_UB_23 0.0817884
_diffrn_orient_matrix_UB_31 0.1294899
_diffrn_orient_matrix_UB_32 0.1011157
_diffrn_orient_matrix_UB_33 0.0578194
_diffrn_radiation_monochromator 'Multilayer optics'
_diffrn_radiation_probe x-ray
_diffrn_radiation_type CuK\a
_diffrn_radiation_wavelength 1.54184
_diffrn_reflns_av_R_equivalents 0.0248
_diffrn_reflns_av_unetI/netI 0.0321
_diffrn_reflns_Laue_measured_fraction_full 0.996
_diffrn_reflns_Laue_measured_fraction_max 0.996
_diffrn_reflns_limit_h_max 11
_diffrn_reflns_limit_h_min -11
_diffrn_reflns_limit_k_max 7
_diffrn_reflns_limit_k_min -7
_diffrn_reflns_limit_l_max 16
_diffrn_reflns_limit_l_min -16
_diffrn_reflns_number 14405
_diffrn_reflns_point_group_measured_fraction_max 0.992
_diffrn_reflns_theta_full 67.684
_diffrn_reflns_theta_max 69.975
_diffrn_reflns_theta_min 3.274
_diffrn_source 'micro-focus sealed X-ray tube'
_diffrn_source_current 0.8
_diffrn_source_power 0.04
_diffrn_source_voltage 50
_exptl_absorpt_coefficient_mu 0.854
_exptl_absorpt_correction_T_max 0.903
_exptl_absorpt_correction_T_min 0.851
_exptl_absorpt_correction_type analytical
_exptl_absorpt_process_details
;
        CrysAlisPro 1.171.38.46 (Rigaku Oxford Diffraction, 2015)
Analytical numeric absorption correction using a multifaceted crystal
                        model based on expressions derived by R.C. Clark & J.S.
        (Clark, R. C. & Reid, J. S. (1995). Acta Cryst. A51, 887-897)
        Empirical absorption correction using spherical harmonics,
 implemented in SCALE3 ABSPACK scaling algorithm.
;
_exptl_crystal_colour colourless
_exptl_crystal_density_diffrn 1.379
_exptl_crystal_density_method 'not measured'
_exptl_crystal_description prism
_exptl_crystal_F_000 352
_exptl_crystal_size_max 0.258
_exptl_crystal_size_mid 0.194
_exptl_crystal_size_min 0.151
_refine_diff_density_max 0.204
_refine_diff_density_min -0.151
_refine_diff_density_rms 0.029
_refine_ls_abs_structure_details
;
The Friedel pair coverage of the experiment is almost complete (99%).
Analysis of the absolute structure using likelihood methods
(Hooft, Straver & Spek, 2008) was performed using PLATON (Spek, 2010).
 The results indicated that the absolute structure had been correctly
 assigned. The method calculated that the probability that the structure 
is inverted is smaller than 10-90. The absolute structure parameter y 
(Hooft, Straver & Spek, 2008) was calculated using PLATON (Spek,
2010). The resulting value was y=0.03(5), which together with Flack parameter 
value, indicate that the absolute structure has sureley been determined 
correctly.

Flack, H. D. (1983), Acta Cryst. A39, 876-881
Flack & G. Bernardinelli, Acta Cryst. 1999, A55, 908-915; 
H. D. Flack & G. Bernardinelli, J. Appl. Cryst. 2000, 33, 1143-1148.

R. W. W. Hooft, L. H. Straver & A. L. Spek, J. Appl. Cryst. 2008, 41, 96-103
Dolomanov, O.V. (2009) OLEX2, J. Appl. Cryst., 42, 339-341. 
Spek, A.L. (2003). J. Appl. Cryst. 36, 7-13.
Spek, A.L. (2009). Acta Cryst. D65, 148-155.
A. L. Spek (2010) PLATON, Utrecht, The Netherlands; 
A. L. Spek, J. Appl. Cryst. 2003, 36, 7-13
A. L. Thompson & D. J. Watkin, Tetrahedron: Asymmetry 2009, 20, 712--717

;
_refine_ls_abs_structure_Flack 0.02(5)
_refine_ls_extinction_method none
_refine_ls_goodness_of_fit_ref 1.03
_refine_ls_hydrogen_treatment mixed
_refine_ls_matrix_type full
_refine_ls_number_parameters 226
_refine_ls_number_reflns 3010
_refine_ls_number_restraints 3
_refine_ls_restrained_S_all 1.03
_refine_ls_R_factor_all 0.024
_refine_ls_R_factor_gt 0.0235
_refine_ls_shift/su_max 0
_refine_ls_shift/su_mean 0
_refine_ls_structure_factor_coef Fsqd
_refine_ls_weighting_details 'w=1/[\s^2^(Fo^2^)+(0.0350P)^2^+0.1097P] where P=(Fo^2^+2Fc^2^)/3'
_refine_ls_weighting_scheme calc
_refine_ls_wR_factor_gt 0.06
_refine_ls_wR_factor_ref 0.0604
_reflns_number_gt 2960
_reflns_number_total 3010
_reflns_threshold_expression 'I > 2\s(I)'
_cod_data_source_file ja7b09124_si_003.cif
_cod_data_source_block a20160137_srp137col1
_cod_original_cell_volume 800.461(15)
_cod_database_code 4126608

loop_
_space_group_symop_operation_xyz
'x, y, z'
'-x, y+1/2, -z'

loop_
_atom_site_label
_atom_site_type_symbol
_atom_site_fract_x
_atom_site_fract_y
_atom_site_fract_z
_atom_site_U_iso_or_equiv
_atom_site_adp_type
_atom_site_occupancy
_atom_site_calc_flag
O1 O 0.20209(13) 0.4088(2) 0.91677(9) 0.0319(3) Uani 1 d
O2 O 0.42153(12) 0.0479(2) 0.68842(9) 0.0290(3) Uani 1 d
O3 O -0.01193(12) -0.15892(19) 0.71531(9) 0.0258(3) Uani 1 d
O4 O -0.02355(12) 0.2575(2) 0.55919(9) 0.0271(3) Uani 1 d
O5 O -0.20180(11) 0.07749(19) 0.42423(8) 0.0211(2) Uani 1 d
N1 N 0.31341(13) 0.2273(2) 0.80465(9) 0.0212(3) Uani 1 d
N2 N 0.20058(14) -0.0423(2) 0.69894(10) 0.0231(3) Uani 1 d
C1 C 0.06412(16) 0.1572(3) 0.81193(11) 0.0198(3) Uani 1 d
C2 C 0.19739(17) 0.2741(3) 0.85031(12) 0.0217(3) Uani 1 d
C3 C 0.31845(16) 0.0762(3) 0.72709(11) 0.0212(3) Uani 1 d
C4 C 0.08016(16) -0.0280(3) 0.73929(11) 0.0202(3) Uani 1 d
C5 C -0.02931(17) 0.3430(3) 0.76032(12) 0.0237(3) Uani 1 d
H5A H -0.058423 0.44084 0.812425 0.028 Uiso 1 calc
H5B H 0.026605 0.433759 0.719655 0.028 Uiso 1 calc
C6 C -0.15715(16) 0.2671(3) 0.69430(12) 0.0230(3) Uani 1 d
H6A H -0.196733 0.137572 0.725409 0.028 Uiso 1 calc
H6B H -0.225896 0.38776 0.689961 0.028 Uiso 1 calc
C7 C -0.12957(15) 0.2044(2) 0.59024(12) 0.0191(3) Uani 1 d
C8 C -0.24077(15) 0.0817(3) 0.52255(11) 0.0195(3) Uani 1 d
C9 C -0.37537(16) 0.2099(3) 0.51512(12) 0.0259(4) Uani 1 d
H9A H -0.360041 0.362701 0.494497 0.039 Uiso 1 calc
H9B H -0.409797 0.210768 0.579864 0.039 Uiso 1 calc
H9C H -0.442715 0.138546 0.466236 0.039 Uiso 1 calc
C10 C -0.25923(17) -0.1565(3) 0.55715(13) 0.0247(4) Uani 1 d
H10A H -0.326766 -0.232381 0.50996 0.037 Uiso 1 calc
H10B H -0.291281 -0.15489 0.622695 0.037 Uiso 1 calc
H10C H -0.171485 -0.234907 0.560979 0.037 Uiso 1 calc
C11 C -0.00074(18) 0.0591(3) 0.89985(12) 0.0290(4) Uani 1 d
H11A H 0.056432 -0.062549 0.929242 0.044 Uiso 1 calc
H11B H -0.092423 0.002807 0.876589 0.044 Uiso 1 calc
H11C H -0.007548 0.17465 0.949734 0.044 Uiso 1 calc
C12 C 0.44050(16) 0.3414(3) 0.83791(11) 0.0212(3) Uani 1 d
C13 C 0.53309(17) 0.2452(3) 0.91007(12) 0.0245(3) Uani 1 d
H13 H 0.513032 0.107057 0.938742 0.029 Uiso 1 calc
C14 C 0.65566(18) 0.3532(3) 0.93999(13) 0.0281(4) Uani 1 d
H14 H 0.720467 0.288175 0.988999 0.034 Uiso 1 calc
C15 C 0.68382(17) 0.5557(3) 0.89858(12) 0.0288(4) Uani 1 d
H15 H 0.76745 0.629866 0.919699 0.035 Uiso 1 calc
C16 C 0.58987(19) 0.6503(3) 0.82625(13) 0.0291(4) Uani 1 d
H16 H 0.609249 0.78923 0.798005 0.035 Uiso 1 calc
C17 C 0.46794(17) 0.5424(3) 0.79527(12) 0.0257(3) Uani 1 d
H17 H 0.403846 0.605656 0.745277 0.031 Uiso 1 calc
H5 H -0.1254(15) 0.014(3) 0.4292(15) 0.031 Uiso 1 d
H2 H 0.204(2) -0.149(3) 0.6587(13) 0.031 Uiso 1 d

loop_
_atom_site_aniso_label
_atom_site_aniso_U_11
_atom_site_aniso_U_22
_atom_site_aniso_U_33
_atom_site_aniso_U_23
_atom_site_aniso_U_13
_atom_site_aniso_U_12
O1 0.0306(7) 0.0350(7) 0.0310(7) -0.0158(6) 0.0070(5) -0.0029(5)
O2 0.0274(6) 0.0323(6) 0.0287(6) -0.0065(5) 0.0097(5) -0.0018(5)
O3 0.0247(6) 0.0162(5) 0.0353(6) -0.0016(5) -0.0010(5) -0.0011(5)
O4 0.0227(6) 0.0306(6) 0.0289(6) -0.0014(5) 0.0064(5) -0.0086(5)
O5 0.0181(5) 0.0243(6) 0.0209(5) 0.0032(5) 0.0023(4) 0.0038(5)
N1 0.0217(7) 0.0202(7) 0.0219(6) -0.0031(5) 0.0037(5) -0.0021(5)
N2 0.0245(7) 0.0203(7) 0.0242(7) -0.0075(6) 0.0020(5) 0.0015(6)
C1 0.0213(8) 0.0185(7) 0.0199(7) -0.0002(6) 0.0037(6) 0.0002(6)
C2 0.0239(8) 0.0207(8) 0.0208(7) -0.0015(6) 0.0039(6) -0.0007(6)
C3 0.0249(8) 0.0194(7) 0.0193(7) -0.0003(6) 0.0027(6) 0.0010(7)
C4 0.0223(8) 0.0155(7) 0.0219(8) 0.0031(6) -0.0011(6) 0.0023(6)
C5 0.0279(9) 0.0181(7) 0.0251(8) -0.0020(6) 0.0033(6) 0.0029(7)
C6 0.0223(8) 0.0228(8) 0.0242(8) -0.0002(6) 0.0033(6) 0.0050(7)
C7 0.0194(8) 0.0139(7) 0.0242(8) 0.0050(6) 0.0031(6) 0.0028(6)
C8 0.0160(7) 0.0207(8) 0.0220(7) 0.0035(6) 0.0032(6) 0.0003(6)
C9 0.0182(8) 0.0301(9) 0.0297(8) 0.0051(7) 0.0040(6) 0.0048(7)
C10 0.0230(8) 0.0211(8) 0.0298(8) 0.0050(7) 0.0017(7) -0.0048(7)
C11 0.0298(9) 0.0349(9) 0.0228(8) 0.0038(7) 0.0050(7) -0.0056(8)
C12 0.0206(8) 0.0208(8) 0.0226(7) -0.0042(6) 0.0043(6) -0.0010(7)
C13 0.0274(8) 0.0225(8) 0.0239(8) 0.0005(6) 0.0050(6) -0.0001(7)
C14 0.0247(9) 0.0323(9) 0.0267(8) -0.0021(7) 0.0005(7) 0.0030(7)
C15 0.0228(8) 0.0331(9) 0.0310(9) -0.0095(8) 0.0050(7) -0.0061(8)
C16 0.0320(9) 0.0244(8) 0.0320(9) -0.0010(7) 0.0085(7) -0.0060(7)
C17 0.0270(8) 0.0225(8) 0.0270(8) 0.0006(7) 0.0007(7) 0.0002(7)

loop_
_atom_type_symbol
_atom_type_number_in_cell
C 34
H 40
N 4
O 10

loop_
_exptl_crystal_face_index_h
_exptl_crystal_face_index_k
_exptl_crystal_face_index_l
_exptl_crystal_face_perp_dist
5 1 5 0.0894
-1 -4 2 0.1093
-1 0 -1 0.0618
0 4 -3 0.1019
0 1 5 0.0996
5 2 4 0.1068
1 0 -1 0.0749
0 -1 -5 0.0833
-5 -2 -4 0.0951
-5 0 4 0.0653

loop_
_geom_angle_atom_site_label_1
_geom_angle_atom_site_label_2
_geom_angle_atom_site_label_3
_geom_angle
C8 O5 H5 105.7(14)
C2 N1 C3 124.96(13)
C2 N1 C12 119.14(13)
C3 N1 C12 115.91(12)
C3 N2 H2 118.4(14)
C4 N2 C3 126.68(14)
C4 N2 H2 114.3(14)
C2 C1 C5 104.93(13)
C2 C1 C11 109.33(13)
C4 C1 C2 114.38(13)
C4 C1 C5 109.78(12)
C4 C1 C11 108.01(14)
C11 C1 C5 110.39(13)
O1 C2 N1 120.54(15)
O1 C2 C1 121.33(15)
N1 C2 C1 118.10(13)
O2 C3 N1 121.79(15)
O2 C3 N2 121.88(14)
N2 C3 N1 116.31(13)
O3 C4 N2 120.34(15)
O3 C4 C1 121.47(14)
N2 C4 C1 118.17(14)
C1 C5 H5A 108.1
C1 C5 H5B 108.1
H5A C5 H5B 107.3
C6 C5 C1 116.66(14)
C6 C5 H5A 108.1
C6 C5 H5B 108.1
C5 C6 H6A 108.9
C5 C6 H6B 108.9
H6A C6 H6B 107.7
C7 C6 C5 113.34(13)
C7 C6 H6A 108.9
C7 C6 H6B 108.9
O4 C7 C6 120.95(14)
O4 C7 C8 119.97(14)
C6 C7 C8 119.02(13)
O5 C8 C7 108.49(12)
O5 C8 C9 105.88(12)
O5 C8 C10 108.96(13)
C9 C8 C7 110.27(13)
C9 C8 C10 111.24(13)
C10 C8 C7 111.78(13)
C8 C9 H9A 109.5
C8 C9 H9B 109.5
C8 C9 H9C 109.5
H9A C9 H9B 109.5
H9A C9 H9C 109.5
H9B C9 H9C 109.5
C8 C10 H10A 109.5
C8 C10 H10B 109.5
C8 C10 H10C 109.5
H10A C10 H10B 109.5
H10A C10 H10C 109.5
H10B C10 H10C 109.5
C1 C11 H11A 109.5
C1 C11 H11B 109.5
C1 C11 H11C 109.5
H11A C11 H11B 109.5
H11A C11 H11C 109.5
H11B C11 H11C 109.5
C13 C12 N1 119.46(15)
C13 C12 C17 121.28(15)
C17 C12 N1 119.24(14)
C12 C13 H13 120.5
C12 C13 C14 119.09(16)
C14 C13 H13 120.5
C13 C14 H14 119.9
C15 C14 C13 120.21(16)
C15 C14 H14 119.9
C14 C15 H15 120
C14 C15 C16 120.06(16)
C16 C15 H15 120
C15 C16 H16 120
C17 C16 C15 120.06(17)
C17 C16 H16 120
C12 C17 C16 119.29(16)
C12 C17 H17 120.4
C16 C17 H17 120.4

loop_
_geom_bond_atom_site_label_1
_geom_bond_atom_site_label_2
_geom_bond_distance
O1 C2 1.212(2)
O2 C3 1.2086(19)
O3 C4 1.2163(19)
O4 C7 1.2138(19)
O5 C8 1.4340(18)
O5 H5 0.840(12)
N1 C2 1.392(2)
N1 C3 1.399(2)
N1 C12 1.451(2)
N2 C3 1.377(2)
N2 C4 1.366(2)
N2 H2 0.846(12)
C1 C2 1.525(2)
C1 C4 1.511(2)
C1 C5 1.562(2)
C1 C11 1.539(2)
C5 H5A 0.99
C5 H5B 0.99
C5 C6 1.525(2)
C6 H6A 0.99
C6 H6B 0.99
C6 C7 1.520(2)
C7 C8 1.533(2)
C8 C9 1.526(2)
C8 C10 1.529(2)
C9 H9A 0.98
C9 H9B 0.98
C9 H9C 0.98
C10 H10A 0.98
C10 H10B 0.98
C10 H10C 0.98
C11 H11A 0.98
C11 H11B 0.98
C11 H11C 0.98
C12 C13 1.384(2)
C12 C17 1.384(2)
C13 H13 0.95
C13 C14 1.388(2)
C14 H14 0.95
C14 C15 1.386(3)
C15 H15 0.95
C15 C16 1.389(3)
C16 H16 0.95
C16 C17 1.385(3)
C17 H17 0.95

loop_
_geom_torsion_atom_site_label_1
_geom_torsion_atom_site_label_2
_geom_torsion_atom_site_label_3
_geom_torsion_atom_site_label_4
_geom_torsion
O4 C7 C8 O5 -7.67(19)
O4 C7 C8 C9 -123.19(15)
O4 C7 C8 C10 112.51(16)
N1 C12 C13 C14 178.68(14)
N1 C12 C17 C16 -179.35(15)
C1 C5 C6 C7 -83.06(18)
C2 N1 C3 O2 177.67(15)
C2 N1 C3 N2 -3.9(2)
C2 N1 C12 C13 92.61(19)
C2 N1 C12 C17 -88.71(18)
C2 C1 C4 O3 167.61(14)
C2 C1 C4 N2 -13.9(2)
C2 C1 C5 C6 166.38(13)
C3 N1 C2 O1 -179.54(15)
C3 N1 C2 C1 -1.6(2)
C3 N1 C12 C13 -87.58(18)
C3 N1 C12 C17 91.10(18)
C3 N2 C4 O3 -171.84(15)
C3 N2 C4 C1 9.6(2)
C4 N2 C3 O2 178.07(16)
C4 N2 C3 N1 -0.4(2)
C4 C1 C2 O1 -171.87(15)
C4 C1 C2 N1 10.2(2)
C4 C1 C5 C6 43.02(19)
C5 C1 C2 O1 67.78(19)
C5 C1 C2 N1 -110.15(15)
C5 C1 C4 O3 -74.77(18)
C5 C1 C4 N2 103.74(16)
C5 C6 C7 O4 -15.1(2)
C5 C6 C7 C8 167.79(13)
C6 C7 C8 O5 169.50(13)
C6 C7 C8 C9 53.97(18)
C6 C7 C8 C10 -70.33(18)
C11 C1 C2 O1 -50.6(2)
C11 C1 C2 N1 131.44(15)
C11 C1 C4 O3 45.63(19)
C11 C1 C4 N2 -135.85(15)
C11 C1 C5 C6 -75.93(18)
C12 N1 C2 O1 0.3(2)
C12 N1 C2 C1 178.20(14)
C12 N1 C3 O2 -2.1(2)
C12 N1 C3 N2 176.32(13)
C12 C13 C14 C15 0.6(2)
C13 C12 C17 C16 -0.7(2)
C13 C14 C15 C16 -0.6(2)
C14 C15 C16 C17 -0.1(3)
C15 C16 C17 C12 0.7(3)
C17 C12 C13 C14 0.0(2)
